data_1558977
loop_
_publ_author_name
'Huang, Fanping'
'Zheng, Xuejuan'
'Lin, Xinlei'
'Ding, Lin-Ting'
'Zhuo, Qingde'
'Wen, Ting-Bin'
'Zhang, Hong'
'Xia, Haiping'

_publ_section_title
;
 Extension of Simmons--Smith Reaction to Metal-Carbynes: Efficient
 Synthesis of Metallacyclopropenes with \s-Aromaticity
;
_journal_name_full 'Chemical Science'
_journal_paper_doi 10.1039/D0SC03215H
_journal_year 2020
_chemical_formula_moiety 'C69 H59 Cl O4 P3 Ru, Cl'
_chemical_formula_sum 'C69 H59 Cl2 O4 P3 Ru'
_chemical_formula_weight 1217.04
_space_group_crystal_system triclinic
_space_group_IT_number 2
_space_group_name_Hall '-P 1'
_space_group_name_H-M_alt 'P -1'
_atom_sites_solution_hydrogens geom
_audit_creation_date 2020-08-29
_audit_creation_method
;
Olex2 1.2
(compiled 2018.05.29 svn.r3508 for OlexSys, GUI svn.r5506)
;
_audit_update_record
;
2020-08-29 deposited with the CCDC.	2020-09-01 downloaded from the CCDC.
;
_cell_angle_alpha 95.726(3)
_cell_angle_beta 110.761(3)
_cell_angle_gamma 102.104(3)
_cell_formula_units_Z 4
_cell_length_a 18.0079(6)
_cell_length_b 18.6935(7)
_cell_length_c 24.9721(9)
_cell_measurement_reflns_used 12931
_cell_measurement_temperature 173.00(10)
_cell_measurement_theta_max 28.02880
_cell_measurement_theta_min 1.8950
_cell_volume 7545.1(5)
_computing_molecular_graphics 'Olex2 (Dolomanov et al., 2009)'
_computing_publication_material 'Olex2 (Dolomanov et al., 2009)'
_computing_structure_refinement 'ShelXL (Sheldrick, 2015)'
_diffrn_ambient_temperature 173.00(10)
_diffrn_measured_fraction_theta_full 0.998
_diffrn_measured_fraction_theta_max 0.998
_diffrn_measurement_device_type 'Goniometer Xcalibur, detector: Sapphire3 (Gemini ultra Mo)'
_diffrn_radiation_type MoK\a
_diffrn_radiation_wavelength 0.71073
_diffrn_reflns_av_R_equivalents 0.0446
_diffrn_reflns_av_unetI/netI 0.0687
_diffrn_reflns_Laue_measured_fraction_full 0.998
_diffrn_reflns_Laue_measured_fraction_max 0.998
_diffrn_reflns_limit_h_max 21
_diffrn_reflns_limit_h_min -21
_diffrn_reflns_limit_k_max 22
_diffrn_reflns_limit_k_min -22
_diffrn_reflns_limit_l_max 29
_diffrn_reflns_limit_l_min -29
_diffrn_reflns_number 66266
_diffrn_reflns_point_group_measured_fraction_full 0.998
_diffrn_reflns_point_group_measured_fraction_max 0.998
_diffrn_reflns_theta_full 25.000
_diffrn_reflns_theta_max 25.000
_diffrn_reflns_theta_min 1.569
_exptl_absorpt_coefficient_mu 0.381
_exptl_absorpt_correction_T_max 1.00000
_exptl_absorpt_correction_T_min 0.92220
_exptl_absorpt_correction_type multi-scan
_exptl_absorpt_process_details
;
CrysAlisPro 1.171.39.46 (Rigaku Oxford Diffraction, 2018)
Empirical absorption correction using spherical harmonics,
 implemented in SCALE3 ABSPACK scaling algorithm.
;
_exptl_crystal_colour green
_exptl_crystal_colour_primary green
_exptl_crystal_density_diffrn 1.071
_exptl_crystal_description block
_exptl_crystal_F_000 2512
_exptl_crystal_size_max 0.4
_exptl_crystal_size_mid 0.3
_exptl_crystal_size_min 0.3
_refine_diff_density_max 0.956
_refine_diff_density_min -0.772
_refine_diff_density_rms 0.088
_refine_ls_extinction_method none
_refine_ls_goodness_of_fit_ref 1.065
_refine_ls_hydrogen_treatment constr
_refine_ls_matrix_type full
_refine_ls_number_parameters 1427
_refine_ls_number_reflns 26546
_refine_ls_number_restraints 0
_refine_ls_restrained_S_all 1.065
_refine_ls_R_factor_all 0.0831
_refine_ls_R_factor_gt 0.0601
_refine_ls_shift/su_max 0.001
_refine_ls_shift/su_mean 0.000
_refine_ls_structure_factor_coef Fsqd
_refine_ls_weighting_details 'w=1/[\s^2^(Fo^2^)+(0.0386P)^2^+19.0424P] where P=(Fo^2^+2Fc^2^)/3'
_refine_ls_weighting_scheme calc
_refine_ls_wR_factor_gt 0.1263
_refine_ls_wR_factor_ref 0.1355
_reflns_Friedel_coverage 0.000
_reflns_number_gt 20267
_reflns_number_total 26546
_reflns_threshold_expression 'I > 2\s(I)'
_cod_data_source_file d0sc03215h2.cif
_cod_data_source_block 7
_cod_depositor_comments
;

2022-04-19
Z value and formula fixed to values more according to usual
chemical conventions.                 miguel
;
_cod_original_formula_sum 'C138 H118 Cl4 O8 P6 Ru2'
_cod_original_formula_weight 2434.08
_cod_original_formula_moiety '2(C69 H59 Cl O4 P3 Ru), 2(Cl)'
_cod_original_formula_units_Z 2
_cod_database_code 1558977
_shelx_shelxl_version_number 2014/7
_shelx_space_group_comment
;
The symmetry employed for this shelxl refinement is uniquely defined
by the following loop, which should always be used as a source of
symmetry information in preference to the above space-group names.
They are only intended as comments.
;
_shelx_estimated_absorpt_t_max 0.894
_shelx_estimated_absorpt_t_min 0.863
_olex2_refinement_description
;
1. Fixed Uiso
 At 1.2 times of:
  All C(H) groups, All C(H,H) groups
 At 1.5 times of:
  All C(H,H,H) groups
2.a Secondary CH2 refined with riding coordinates:
 C8(H8a,H8b), C9(H9a,H9b), C11(H11a,H11b), C77(H77a,H77b), C78(H78a,H78b),
 C80(H80a,H80b)
2.b Aromatic/amide H refined with riding coordinates:
 C1(H1), C3(H3), C17(H17), C18(H18), C19(H19), C20(H20), C21(H21), C23(H23),
 C24(H24), C25(H25), C26(H26), C27(H27), C29(H29), C30(H30), C31(H31), C32(H32),
  C33(H33), C35(H35), C36(H36), C37(H37), C38(H38), C39(H39), C41(H41),
 C42(H42), C43(H43), C44(H44), C45(H45), C47(H47), C48(H48), C49(H49), C50(H50),
  C51(H51), C53(H53), C54(H54), C55(H55), C56(H56), C57(H57), C59(H59),
 C60(H60), C61(H61), C62(H62), C63(H63), C65(H65), C66(H66), C67(H67), C68(H68),
  C69(H69), C70(H70), C72(H72), C86(H86), C87(H87), C88(H88), C89(H89),
 C90(H90), C92(H92), C93(H93), C94(H94), C95(H95), C96(H96), C98(H98), C99(H99),
  C100(H100), C101(H101), C102(H102), C104(H104), C105(H105), C106(H106),
 C107(H107), C108(H108), C110(H110), C111(H111), C112(H112), C113(H113),
 C114(H114), C116(H116), C117(H117), C118(H118), C119(H119), C120(H120),
 C122(H122), C123(H123), C124(H124), C125(H125), C126(H126), C128(H128),
 C129(H129), C130(H130), C131(H131), C132(H132), C134(H134), C135(H135),
 C136(H136), C137(H137), C138(H138)
2.c Idealised Me refined as rotating group:
 C13(H13a,H13b,H13c), C15(H15a,H15b,H15c), C82(H82a,H82b,H82c), C84(H84a,H84b,
 H84c)
;
_olex2_submission_special_instructions 'No special instructions were received'

loop_
_space_group_symop_operation_xyz
'x, y, z'
'-x, -y, -z'

loop_
_atom_site_label
_atom_site_type_symbol
_atom_site_fract_x
_atom_site_fract_y
_atom_site_fract_z
_atom_site_U_iso_or_equiv
_atom_site_adp_type
_atom_site_occupancy
_atom_site_site_symmetry_order
_atom_site_calc_flag
_atom_site_refinement_flags_posn
_atom_site_refinement_flags_adp
_atom_site_refinement_flags_occupancy
_atom_site_disorder_assembly
_atom_site_disorder_group
Ru1 Ru 0.96227(2) 0.34482(2) 0.22665(2) 0.01498(8) Uani 1 1 d . . . . .
Cl1 Cl 1.05633(7) 0.47292(6) 0.27494(5) 0.0237(2) Uani 1 1 d . . . . .
P1 P 0.95824(7) 0.32920(7) 0.32091(5) 0.0188(2) Uani 1 1 d . . . . .
P2 P 0.97078(7) 0.36535(6) 0.13424(5) 0.0177(2) Uani 1 1 d . . . . .
P3 P 1.14131(7) 0.19178(6) 0.25288(5) 0.0189(3) Uani 1 1 d . . . . .
O1 O 0.5783(2) 0.0590(2) 0.13185(15) 0.0402(9) Uani 1 1 d . . . . .
O2 O 0.6940(2) 0.1181(2) 0.20686(14) 0.0416(10) Uani 1 1 d . . . . .
O3 O 0.5937(3) 0.1317(3) 0.01608(17) 0.0610(13) Uani 1 1 d . . . . .
O4 O 0.6401(2) 0.0330(2) 0.03913(15) 0.0454(10) Uani 1 1 d . . . . .
C1 C 1.0634(2) 0.3065(2) 0.25085(18) 0.0178(9) Uani 1 1 d . . . . .
H1 H 1.1149 0.3389 0.2726 0.021 Uiso 1 1 calc R . . . .
C2 C 1.0557(2) 0.2312(2) 0.23477(18) 0.0170(9) Uani 1 1 d . . . . .
C3 C 0.9738(2) 0.1897(2) 0.20101(18) 0.0179(9) Uani 1 1 d . . . . .
H3 H 0.9591 0.1389 0.1860 0.021 Uiso 1 1 calc R . . . .
C4 C 0.9182(2) 0.2318(2) 0.19253(17) 0.0167(9) Uani 1 1 d . . . . .
C5 C 0.8324(2) 0.2028(2) 0.16214(17) 0.0165(9) Uani 1 1 d . . . . .
C6 C 0.7884(3) 0.2550(3) 0.16078(18) 0.0203(10) Uani 1 1 d . . . . .
C7 C 0.8381(3) 0.3252(3) 0.18912(18) 0.0201(10) Uani 1 1 d . . . . .
C8 C 0.8541(3) 0.4001(3) 0.2048(2) 0.0258(11) Uani 1 1 d . . . . .
H8A H 0.8404 0.4189 0.2367 0.031 Uiso 1 1 calc R . . . .
H8B H 0.8467 0.4292 0.1741 0.031 Uiso 1 1 calc R . . . .
C9 C 0.7776(2) 0.1269(3) 0.1307(2) 0.0235(10) Uani 1 1 d . . . . .
H9A H 0.7867 0.0905 0.1557 0.028 Uiso 1 1 calc R . . . .
H9B H 0.7871 0.1111 0.0960 0.028 Uiso 1 1 calc R . . . .
C10 C 0.6886(3) 0.1369(3) 0.11422(19) 0.0247(11) Uani 1 1 d . . . . .
C11 C 0.6975(3) 0.2230(3) 0.1271(2) 0.0315(12) Uani 1 1 d . . . . .
H11A H 0.6790 0.2419 0.0911 0.038 Uiso 1 1 calc R . . . .
H11B H 0.6664 0.2344 0.1500 0.038 Uiso 1 1 calc R . . . .
C12 C 0.6466(3) 0.0990(3) 0.1507(2) 0.0247(11) Uani 1 1 d . . . . .
C13 C 0.6585(3) 0.0869(4) 0.2469(2) 0.0470(15) Uani 1 1 d . . . . .
H13A H 0.6481 0.0336 0.2394 0.071 Uiso 1 1 calc GR . . . .
H13B H 0.6078 0.1001 0.2410 0.071 Uiso 1 1 calc GR . . . .
H13C H 0.6965 0.1066 0.2864 0.071 Uiso 1 1 calc GR . . . .
C14 C 0.6340(3) 0.1021(3) 0.0503(2) 0.0342(13) Uani 1 1 d . . . . .
C15 C 0.5925(4) -0.0096(4) -0.0196(2) 0.064(2) Uani 1 1 d . . . . .
H15A H 0.6221 0.0028 -0.0442 0.096 Uiso 1 1 calc GR . . . .
H15B H 0.5404 0.0020 -0.0347 0.096 Uiso 1 1 calc GR . . . .
H15C H 0.5836 -0.0619 -0.0188 0.096 Uiso 1 1 calc GR . . . .
C16 C 0.8708(3) 0.3576(3) 0.3285(2) 0.0242(10) Uani 1 1 d . . . . .
C17 C 0.8788(3) 0.4338(3) 0.3437(2) 0.0335(12) Uani 1 1 d . . . . .
H17 H 0.9299 0.4677 0.3548 0.040 Uiso 1 1 calc R . . . .
C18 C 0.8116(4) 0.4589(3) 0.3424(3) 0.0450(15) Uani 1 1 d . . . . .
H18 H 0.8178 0.5095 0.3531 0.054 Uiso 1 1 calc R . . . .
C19 C 0.7366(4) 0.4101(4) 0.3255(3) 0.0581(19) Uani 1 1 d . . . . .
H19 H 0.6914 0.4275 0.3242 0.070 Uiso 1 1 calc R . . . .
C20 C 0.7269(4) 0.3348(4) 0.3102(3) 0.0547(17) Uani 1 1 d . . . . .
H20 H 0.6754 0.3014 0.2988 0.066 Uiso 1 1 calc R . . . .
C21 C 0.7940(3) 0.3090(3) 0.3119(3) 0.0384(13) Uani 1 1 d . . . . .
H21 H 0.7874 0.2581 0.3018 0.046 Uiso 1 1 calc R . . . .
C22 C 1.0430(3) 0.3844(3) 0.38799(19) 0.0226(10) Uani 1 1 d . . . . .
C23 C 1.0281(3) 0.3987(3) 0.4386(2) 0.0378(13) Uani 1 1 d . . . . .
H23 H 0.9748 0.3829 0.4373 0.045 Uiso 1 1 calc R . . . .
C24 C 1.0910(4) 0.4357(3) 0.4905(2) 0.0418(14) Uani 1 1 d . . . . .
H24 H 1.0801 0.4450 0.5238 0.050 Uiso 1 1 calc R . . . .
C25 C 1.1699(3) 0.4590(3) 0.4930(2) 0.0403(14) Uani 1 1 d . . . . .
H25 H 1.2121 0.4841 0.5282 0.048 Uiso 1 1 calc R . . . .
C26 C 1.1868(3) 0.4458(3) 0.4451(2) 0.0311(12) Uani 1 1 d . . . . .
H26 H 1.2406 0.4615 0.4476 0.037 Uiso 1 1 calc R . . . .
C27 C 1.1232(3) 0.4084(3) 0.3912(2) 0.0276(11) Uani 1 1 d . . . . .
H27 H 1.1349 0.3998 0.3581 0.033 Uiso 1 1 calc R . . . .
C28 C 0.9493(3) 0.2354(2) 0.33838(19) 0.0195(10) Uani 1 1 d . . . . .
C29 C 1.0057(3) 0.2218(3) 0.3883(2) 0.0280(11) Uani 1 1 d . . . . .
H29 H 1.0505 0.2606 0.4127 0.034 Uiso 1 1 calc R . . . .
C30 C 0.9968(3) 0.1514(3) 0.4024(2) 0.0329(12) Uani 1 1 d . . . . .
H30 H 1.0353 0.1435 0.4361 0.040 Uiso 1 1 calc R . . . .
C31 C 0.9310(3) 0.0934(3) 0.3668(2) 0.0349(12) Uani 1 1 d . . . . .
H31 H 0.9238 0.0468 0.3771 0.042 Uiso 1 1 calc R . . . .
C32 C 0.8761(3) 0.1044(3) 0.3160(2) 0.0301(11) Uani 1 1 d . . . . .
H32 H 0.8328 0.0648 0.2911 0.036 Uiso 1 1 calc R . . . .
C33 C 0.8852(3) 0.1747(3) 0.3016(2) 0.0246(11) Uani 1 1 d . . . . .
H33 H 0.8479 0.1815 0.2669 0.030 Uiso 1 1 calc R . . . .
C34 C 0.9509(2) 0.4510(2) 0.10814(19) 0.0191(10) Uani 1 1 d . . . . .
C35 C 0.9514(3) 0.5122(3) 0.1448(2) 0.0243(11) Uani 1 1 d . . . . .
H35 H 0.9624 0.5108 0.1839 0.029 Uiso 1 1 calc R . . . .
C36 C 0.9355(3) 0.5759(3) 0.1234(2) 0.0261(11) Uani 1 1 d . . . . .
H36 H 0.9357 0.6165 0.1483 0.031 Uiso 1 1 calc R . . . .
C37 C 0.9193(3) 0.5789(3) 0.0655(2) 0.0300(12) Uani 1 1 d . . . . .
H37 H 0.9071 0.6209 0.0512 0.036 Uiso 1 1 calc R . . . .
C38 C 0.9211(3) 0.5198(3) 0.0289(2) 0.0268(11) Uani 1 1 d . . . . .
H38 H 0.9122 0.5225 -0.0098 0.032 Uiso 1 1 calc R . . . .
C39 C 0.9365(3) 0.4562(3) 0.04991(19) 0.0243(11) Uani 1 1 d . . . . .
H39 H 0.9372 0.4162 0.0249 0.029 Uiso 1 1 calc R . . . .
C40 C 1.0699(3) 0.3704(3) 0.1280(2) 0.0230(10) Uani 1 1 d . . . . .
C41 C 1.0777(3) 0.3453(3) 0.0762(2) 0.0280(11) Uani 1 1 d . . . . .
H41 H 1.0308 0.3218 0.0431 0.034 Uiso 1 1 calc R . . . .
C42 C 1.1554(3) 0.3550(3) 0.0736(2) 0.0380(13) Uani 1 1 d . . . . .
H42 H 1.1603 0.3370 0.0392 0.046 Uiso 1 1 calc R . . . .
C43 C 1.2248(3) 0.3915(3) 0.1221(3) 0.0398(14) Uani 1 1 d . . . . .
H43 H 1.2766 0.3987 0.1204 0.048 Uiso 1 1 calc R . . . .
C44 C 1.2176(3) 0.4173(3) 0.1732(2) 0.0335(12) Uani 1 1 d . . . . .
H44 H 1.2645 0.4423 0.2057 0.040 Uiso 1 1 calc R . . . .
C45 C 1.1411(3) 0.4062(2) 0.1765(2) 0.0237(10) Uani 1 1 d . . . . .
H45 H 1.1372 0.4228 0.2115 0.028 Uiso 1 1 calc R . . . .
C46 C 0.8953(3) 0.2930(3) 0.07321(19) 0.0249(11) Uani 1 1 d . . . . .
C47 C 0.8174(3) 0.3017(3) 0.0437(2) 0.0328(12) Uani 1 1 d . . . . .
H47 H 0.8049 0.3461 0.0527 0.039 Uiso 1 1 calc R . . . .
C48 C 0.7573(3) 0.2434(4) 0.0003(2) 0.0507(17) Uani 1 1 d . . . . .
H48 H 0.7048 0.2490 -0.0189 0.061 Uiso 1 1 calc R . . . .
C49 C 0.7754(5) 0.1785(4) -0.0139(3) 0.060(2) Uani 1 1 d . . . . .
H49 H 0.7360 0.1409 -0.0437 0.072 Uiso 1 1 calc R . . . .
C50 C 0.8522(5) 0.1691(3) 0.0163(3) 0.0541(18) Uani 1 1 d . . . . .
H50 H 0.8642 0.1245 0.0074 0.065 Uiso 1 1 calc R . . . .
C51 C 0.9109(4) 0.2251(3) 0.0591(2) 0.0355(13) Uani 1 1 d . . . . .
H51 H 0.9622 0.2178 0.0794 0.043 Uiso 1 1 calc R . . . .
C52 C 1.1489(3) 0.1545(3) 0.1861(2) 0.0226(10) Uani 1 1 d . . . . .
C53 C 1.1350(3) 0.1946(3) 0.1418(2) 0.0342(12) Uani 1 1 d . . . . .
H53 H 1.1231 0.2402 0.1471 0.041 Uiso 1 1 calc R . . . .
C54 C 1.1387(4) 0.1668(3) 0.0889(2) 0.0453(15) Uani 1 1 d . . . . .
H54 H 1.1302 0.1939 0.0590 0.054 Uiso 1 1 calc R . . . .
C55 C 1.1551(4) 0.0989(4) 0.0819(3) 0.0495(16) Uani 1 1 d . . . . .
H55 H 1.1570 0.0797 0.0467 0.059 Uiso 1 1 calc R . . . .
C56 C 1.1687(4) 0.0588(3) 0.1260(3) 0.0505(16) Uani 1 1 d . . . . .
H56 H 1.1797 0.0128 0.1205 0.061 Uiso 1 1 calc R . . . .
C57 C 1.1662(3) 0.0866(3) 0.1788(2) 0.0367(13) Uani 1 1 d . . . . .
H57 H 1.1760 0.0597 0.2088 0.044 Uiso 1 1 calc R . . . .
C58 C 1.1327(3) 0.1180(3) 0.2934(2) 0.0232(10) Uani 1 1 d . . . . .
C59 C 1.0584(3) 0.0774(3) 0.2912(2) 0.0322(12) Uani 1 1 d . . . . .
H59 H 1.0104 0.0905 0.2711 0.039 Uiso 1 1 calc R . . . .
C60 C 1.0548(3) 0.0167(3) 0.3191(3) 0.0417(14) Uani 1 1 d . . . . .
H60 H 1.0041 -0.0106 0.3172 0.050 Uiso 1 1 calc R . . . .
C61 C 1.1240(4) -0.0033(3) 0.3490(3) 0.0443(15) Uani 1 1 d . . . . .
H61 H 1.1212 -0.0443 0.3671 0.053 Uiso 1 1 calc R . . . .
C62 C 1.1990(4) 0.0389(4) 0.3519(3) 0.0597(19) Uani 1 1 d . . . . .
H62 H 1.2472 0.0270 0.3734 0.072 Uiso 1 1 calc R . . . .
C63 C 1.2031(3) 0.0978(3) 0.3237(3) 0.0501(16) Uani 1 1 d . . . . .
H63 H 1.2537 0.1245 0.3250 0.060 Uiso 1 1 calc R . . . .
C64 C 1.2310(3) 0.2639(2) 0.29711(19) 0.0196(10) Uani 1 1 d . . . . .
C65 C 1.2841(3) 0.3015(3) 0.2744(2) 0.0252(11) Uani 1 1 d . . . . .
H65 H 1.2758 0.2870 0.2355 0.030 Uiso 1 1 calc R . . . .
C66 C 1.3500(3) 0.3610(3) 0.3099(2) 0.0327(12) Uani 1 1 d . . . . .
H66 H 1.3861 0.3862 0.2948 0.039 Uiso 1 1 calc R . . . .
C67 C 1.3618(3) 0.3828(3) 0.3678(2) 0.0321(12) Uani 1 1 d . . . . .
H67 H 1.4055 0.4230 0.3913 0.038 Uiso 1 1 calc R . . . .
C68 C 1.3093(3) 0.3453(3) 0.3903(2) 0.0308(12) Uani 1 1 d . . . . .
H68 H 1.3182 0.3596 0.4293 0.037 Uiso 1 1 calc R . . . .
C69 C 1.2435(3) 0.2864(3) 0.3556(2) 0.0285(11) Uani 1 1 d . . . . .
H69 H 1.2075 0.2618 0.3709 0.034 Uiso 1 1 calc R . . . .
Ru2 Ru 0.44971(2) 0.37098(2) 0.72352(2) 0.01582(8) Uani 1 1 d . . . . .
Cl2 Cl 0.54561(7) 0.49823(6) 0.76746(5) 0.0249(3) Uani 1 1 d . . . . .
P4 P 0.45274(7) 0.36272(7) 0.82076(5) 0.0216(3) Uani 1 1 d . . . . .
P5 P 0.45579(7) 0.38304(6) 0.63004(5) 0.0176(2) Uani 1 1 d . . . . .
P6 P 0.62833(7) 0.21827(6) 0.74675(5) 0.0190(2) Uani 1 1 d . . . . .
O5 O 0.1077(2) 0.0843(3) 0.54707(19) 0.0652(14) Uani 1 1 d . . . . .
O6 O 0.0296(2) 0.1246(2) 0.58829(15) 0.0432(10) Uani 1 1 d . . . . .
O7 O 0.1449(2) 0.0913(2) 0.70634(16) 0.0420(9) Uani 1 1 d . . . . .
O8 O 0.1440(2) 0.2109(2) 0.72243(16) 0.0395(9) Uani 1 1 d . . . . .
C70 C 0.5499(3) 0.3329(2) 0.74235(17) 0.0178(9) Uani 1 1 d . . . . .
H70 H 0.6020 0.3661 0.7584 0.021 Uiso 1 1 calc R . . . .
C71 C 0.5416(2) 0.2562(2) 0.73131(18) 0.0177(9) Uani 1 1 d . . . . .
C72 C 0.4583(3) 0.2139(2) 0.70654(18) 0.0188(10) Uani 1 1 d . . . . .
H72 H 0.4428 0.1621 0.6973 0.023 Uiso 1 1 calc R . . . .
C73 C 0.4024(3) 0.2559(2) 0.69739(18) 0.0190(10) Uani 1 1 d . . . . .
C74 C 0.3156(3) 0.2274(2) 0.67147(18) 0.0197(10) Uani 1 1 d . . . . .
C75 C 0.2748(3) 0.2830(2) 0.66570(19) 0.0200(10) Uani 1 1 d . . . . .
C76 C 0.3256(3) 0.3532(3) 0.68794(19) 0.0239(11) Uani 1 1 d . . . . .
C77 C 0.3431(3) 0.4274(3) 0.6994(2) 0.0271(11) Uani 1 1 d . . . . .
H77A H 0.3314 0.4505 0.7310 0.033 Uiso 1 1 calc R . . . .
H77B H 0.3348 0.4530 0.6667 0.033 Uiso 1 1 calc R . . . .
C78 C 0.2559(3) 0.1516(3) 0.6476(2) 0.0277(11) Uani 1 1 d . . . . .
H78A H 0.2692 0.1180 0.6746 0.033 Uiso 1 1 calc R . . . .
H78B H 0.2554 0.1302 0.6104 0.033 Uiso 1 1 calc R . . . .
C79 C 0.1716(3) 0.1681(3) 0.6404(2) 0.0260(11) Uani 1 1 d . . . . .
C80 C 0.1827(3) 0.2511(3) 0.6333(2) 0.0265(11) Uani 1 1 d . . . . .
H80A H 0.1654 0.2554 0.5926 0.032 Uiso 1 1 calc R . . . .
H80B H 0.1522 0.2754 0.6510 0.032 Uiso 1 1 calc R . . . .
C81 C 0.1011(3) 0.1191(3) 0.5864(2) 0.0325(12) Uani 1 1 d . . . . .
C82 C -0.0443(3) 0.0856(4) 0.5387(2) 0.0535(17) Uani 1 1 d . . . . .
H82A H -0.0394 0.0987 0.5037 0.080 Uiso 1 1 calc GR . . . .
H82B H -0.0907 0.0991 0.5429 0.080 Uiso 1 1 calc GR . . . .
H82C H -0.0518 0.0328 0.5366 0.080 Uiso 1 1 calc GR . . . .
C83 C 0.1521(3) 0.1521(3) 0.6936(2) 0.0284(11) Uani 1 1 d . . . . .
C84 C 0.1231(4) 0.2007(4) 0.7732(3) 0.0562(17) Uani 1 1 d . . . . .
H84A H 0.0712 0.1642 0.7611 0.084 Uiso 1 1 calc GR . . . .
H84B H 0.1194 0.2472 0.7907 0.084 Uiso 1 1 calc GR . . . .
H84C H 0.1651 0.1840 0.8010 0.084 Uiso 1 1 calc GR . . . .
C85 C 0.3792(3) 0.4055(3) 0.8374(2) 0.0303(12) Uani 1 1 d . . . . .
C86 C 0.3896(4) 0.4809(3) 0.8373(2) 0.0403(14) Uani 1 1 d . . . . .
H86 H 0.4331 0.5079 0.8296 0.048 Uiso 1 1 calc R . . . .
C87 C 0.3342(4) 0.5167(4) 0.8489(3) 0.0572(18) Uani 1 1 d . . . . .
H87 H 0.3399 0.5670 0.8477 0.069 Uiso 1 1 calc R . . . .
C88 C 0.2720(4) 0.4771(4) 0.8619(2) 0.0483(17) Uani 1 1 d . . . . .
H88 H 0.2351 0.5010 0.8691 0.058 Uiso 1 1 calc R . . . .
C89 C 0.2627(3) 0.4031(4) 0.8645(2) 0.0498(17) Uani 1 1 d . . . . .
H89 H 0.2210 0.3775 0.8746 0.060 Uiso 1 1 calc R . . . .
C90 C 0.3154(3) 0.3665(3) 0.8520(2) 0.0393(14) Uani 1 1 d . . . . .
H90 H 0.3088 0.3161 0.8533 0.047 Uiso 1 1 calc R . . . .
C91 C 0.5470(3) 0.4092(3) 0.8851(2) 0.0269(11) Uani 1 1 d . . . . .
C92 C 0.6246(3) 0.4221(3) 0.8833(2) 0.0287(11) Uani 1 1 d . . . . .
H92 H 0.6297 0.4120 0.8477 0.034 Uiso 1 1 calc R . . . .
C93 C 0.6944(3) 0.4499(3) 0.9336(2) 0.0372(13) Uani 1 1 d . . . . .
H93 H 0.7463 0.4580 0.9321 0.045 Uiso 1 1 calc R . . . .
C94 C 0.6867(3) 0.4654(4) 0.9862(2) 0.0486(16) Uani 1 1 d . . . . .
H94 H 0.7335 0.4847 1.0201 0.058 Uiso 1 1 calc R . . . .
C95 C 0.6102(4) 0.4524(4) 0.9887(2) 0.0523(17) Uani 1 1 d . . . . .
H95 H 0.6054 0.4622 1.0244 0.063 Uiso 1 1 calc R . . . .
C96 C 0.5403(3) 0.4247(3) 0.9381(2) 0.0426(15) Uani 1 1 d . . . . .
H96 H 0.4885 0.4166 0.9398 0.051 Uiso 1 1 calc R . . . .
C97 C 0.4303(3) 0.2692(3) 0.83816(19) 0.0271(11) Uani 1 1 d . . . . .
C98 C 0.3552(3) 0.2180(3) 0.8066(2) 0.0333(12) Uani 1 1 d . . . . .
H98 H 0.3167 0.2307 0.7755 0.040 Uiso 1 1 calc R . . . .
C99 C 0.3360(4) 0.1483(3) 0.8203(2) 0.0411(14) Uani 1 1 d . . . . .
H99 H 0.2851 0.1149 0.7985 0.049 Uiso 1 1 calc R . . . .
C100 C 0.3919(4) 0.1285(3) 0.8658(2) 0.0432(14) Uani 1 1 d . . . . .
H100 H 0.3790 0.0819 0.8753 0.052 Uiso 1 1 calc R . . . .
C101 C 0.4676(4) 0.1780(3) 0.8976(2) 0.0454(15) Uani 1 1 d . . . . .
H101 H 0.5056 0.1647 0.9287 0.054 Uiso 1 1 calc R . . . .
C102 C 0.4874(3) 0.2473(3) 0.8836(2) 0.0333(12) Uani 1 1 d . . . . .
H102 H 0.5392 0.2797 0.9046 0.040 Uiso 1 1 calc R . . . .
C103 C 0.4411(2) 0.4686(2) 0.60088(18) 0.0180(9) Uani 1 1 d . . . . .
C104 C 0.4311(3) 0.4689(3) 0.54240(19) 0.0227(10) Uani 1 1 d . . . . .
H104 H 0.4345 0.4276 0.5202 0.027 Uiso 1 1 calc R . . . .
C105 C 0.4162(3) 0.5300(3) 0.5178(2) 0.0243(11) Uani 1 1 d . . . . .
H105 H 0.4084 0.5294 0.4789 0.029 Uiso 1 1 calc R . . . .
C106 C 0.4130(3) 0.5928(3) 0.5515(2) 0.0295(11) Uani 1 1 d . . . . .
H106 H 0.4019 0.6337 0.5348 0.035 Uiso 1 1 calc R . . . .
C107 C 0.4264(3) 0.5939(3) 0.6094(2) 0.0268(11) Uani 1 1 d . . . . .
H107 H 0.4257 0.6362 0.6320 0.032 Uiso 1 1 calc R . . . .
C108 C 0.4409(3) 0.5325(2) 0.6344(2) 0.0214(10) Uani 1 1 d . . . . .
H108 H 0.4504 0.5341 0.6736 0.026 Uiso 1 1 calc R . . . .
C109 C 0.5542(3) 0.3804(3) 0.6235(2) 0.0228(10) Uani 1 1 d . . . . .
C110 C 0.5633(3) 0.3312(3) 0.5822(2) 0.0335(12) Uani 1 1 d . . . . .
H110 H 0.5177 0.2951 0.5555 0.040 Uiso 1 1 calc R . . . .
C111 C 0.6404(4) 0.3362(4) 0.5809(3) 0.0454(15) Uani 1 1 d . . . . .
H111 H 0.6467 0.3014 0.5546 0.054 Uiso 1 1 calc R . . . .
C112 C 0.7080(4) 0.3917(4) 0.6178(3) 0.0491(17) Uani 1 1 d . . . . .
H112 H 0.7591 0.3956 0.6156 0.059 Uiso 1 1 calc R . . . .
C113 C 0.6990(3) 0.4412(4) 0.6581(3) 0.0451(15) Uani 1 1 d . . . . .
H113 H 0.7444 0.4788 0.6833 0.054 Uiso 1 1 calc R . . . .
C114 C 0.6225(3) 0.4357(3) 0.6616(2) 0.0322(12) Uani 1 1 d . . . . .
H114 H 0.6173 0.4690 0.6894 0.039 Uiso 1 1 calc R . . . .
C115 C 0.3737(3) 0.3111(2) 0.57225(19) 0.0213(10) Uani 1 1 d . . . . .
C116 C 0.2996(3) 0.3264(3) 0.5418(2) 0.0279(11) Uani 1 1 d . . . . .
H116 H 0.2946 0.3746 0.5488 0.033 Uiso 1 1 calc R . . . .
C117 C 0.2334(3) 0.2725(3) 0.5016(2) 0.0424(14) Uani 1 1 d . . . . .
H117 H 0.1844 0.2842 0.4818 0.051 Uiso 1 1 calc R . . . .
C118 C 0.2402(4) 0.2009(4) 0.4908(2) 0.0497(17) Uani 1 1 d . . . . .
H118 H 0.1959 0.1643 0.4632 0.060 Uiso 1 1 calc R . . . .
C119 C 0.3116(4) 0.1837(3) 0.5206(3) 0.0507(17) Uani 1 1 d . . . . .
H119 H 0.3159 0.1353 0.5132 0.061 Uiso 1 1 calc R . . . .
C120 C 0.3786(3) 0.2378(3) 0.5621(2) 0.0330(12) Uani 1 1 d . . . . .
H120 H 0.4264 0.2251 0.5831 0.040 Uiso 1 1 calc R . . . .
C121 C 0.6464(3) 0.1870(3) 0.6830(2) 0.0279(11) Uani 1 1 d . . . . .
C122 C 0.5808(4) 0.1461(4) 0.6338(2) 0.0549(17) Uani 1 1 d . . . . .
H122 H 0.5270 0.1419 0.6308 0.066 Uiso 1 1 calc R . . . .
C123 C 0.5966(5) 0.1111(4) 0.5884(3) 0.077(2) Uani 1 1 d . . . . .
H123 H 0.5532 0.0821 0.5552 0.092 Uiso 1 1 calc R . . . .
C124 C 0.6771(5) 0.1196(4) 0.5928(3) 0.070(2) Uani 1 1 d . . . . .
H124 H 0.6873 0.0965 0.5624 0.084 Uiso 1 1 calc R . . . .
C125 C 0.7397(4) 0.1605(4) 0.6399(3) 0.063(2) Uani 1 1 d . . . . .
H125 H 0.7933 0.1669 0.6419 0.076 Uiso 1 1 calc R . . . .
C126 C 0.7256(4) 0.1933(3) 0.6858(3) 0.0440(14) Uani 1 1 d . . . . .
H126 H 0.7700 0.2202 0.7193 0.053 Uiso 1 1 calc R . . . .
C127 C 0.6144(3) 0.1375(3) 0.7791(2) 0.0243(11) Uani 1 1 d . . . . .
C128 C 0.5610(3) 0.1252(3) 0.8075(2) 0.0330(12) Uani 1 1 d . . . . .
H128 H 0.5316 0.1597 0.8108 0.040 Uiso 1 1 calc R . . . .
C129 C 0.5512(3) 0.0621(3) 0.8309(2) 0.0395(13) Uani 1 1 d . . . . .
H129 H 0.5150 0.0540 0.8499 0.047 Uiso 1 1 calc R . . . .
C130 C 0.5936(4) 0.0116(3) 0.8265(2) 0.0446(15) Uani 1 1 d . . . . .
H130 H 0.5861 -0.0311 0.8422 0.054 Uiso 1 1 calc R . . . .
C131 C 0.6474(5) 0.0229(3) 0.7991(3) 0.064(2) Uani 1 1 d . . . . .
H131 H 0.6769 -0.0117 0.7966 0.076 Uiso 1 1 calc R . . . .
C132 C 0.6578(4) 0.0853(3) 0.7755(3) 0.0497(16) Uani 1 1 d . . . . .
H132 H 0.6944 0.0929 0.7569 0.060 Uiso 1 1 calc R . . . .
C133 C 0.7185(3) 0.2887(3) 0.7949(2) 0.0222(10) Uani 1 1 d . . . . .
C134 C 0.7569(3) 0.3442(3) 0.7736(2) 0.0293(11) Uani 1 1 d . . . . .
H134 H 0.7362 0.3445 0.7338 0.035 Uiso 1 1 calc R . . . .
C135 C 0.8254(3) 0.3990(3) 0.8104(3) 0.0372(13) Uani 1 1 d . . . . .
H135 H 0.8515 0.4356 0.7956 0.045 Uiso 1 1 calc R . . . .
C136 C 0.8546(3) 0.3988(3) 0.8687(3) 0.0422(15) Uani 1 1 d . . . . .
H136 H 0.9006 0.4360 0.8938 0.051 Uiso 1 1 calc R . . . .
C137 C 0.8172(3) 0.3446(3) 0.8913(2) 0.0446(15) Uani 1 1 d . . . . .
H137 H 0.8377 0.3456 0.9313 0.054 Uiso 1 1 calc R . . . .
C138 C 0.7486(3) 0.2880(3) 0.8542(2) 0.0336(12) Uani 1 1 d . . . . .
H138 H 0.7235 0.2507 0.8690 0.040 Uiso 1 1 calc R . . . .
Cl3 Cl 0.60836(9) 0.19935(9) 0.35458(7) 0.0541(4) Uani 1 1 d . . . . .
Cl4 Cl 1.13866(11) 0.24282(10) -0.07557(8) 0.0765(6) Uani 1 1 d . . . . .

loop_
_atom_site_aniso_label
_atom_site_aniso_U_11
_atom_site_aniso_U_22
_atom_site_aniso_U_33
_atom_site_aniso_U_23
_atom_site_aniso_U_13
_atom_site_aniso_U_12
Ru1 0.01218(17) 0.01485(19) 0.01680(17) 0.00452(14) 0.00457(14) 0.00239(14)
Cl1 0.0226(6) 0.0183(6) 0.0260(6) 0.0036(5) 0.0064(5) 0.0025(5)
P1 0.0153(5) 0.0202(6) 0.0202(6) 0.0047(5) 0.0070(5) 0.0024(5)
P2 0.0171(6) 0.0176(6) 0.0176(6) 0.0043(5) 0.0065(5) 0.0026(5)
P3 0.0129(5) 0.0170(6) 0.0251(6) 0.0045(5) 0.0060(5) 0.0026(5)
O1 0.0266(19) 0.050(2) 0.0306(19) 0.0065(17) 0.0089(16) -0.0126(18)
O2 0.0242(18) 0.069(3) 0.0224(18) 0.0128(18) 0.0066(15) -0.0047(18)
O3 0.049(3) 0.067(3) 0.038(2) 0.025(2) -0.013(2) 0.001(2)
O4 0.030(2) 0.060(3) 0.0260(19) -0.0132(19) -0.0027(16) 0.0036(19)
C1 0.013(2) 0.020(2) 0.016(2) 0.0034(18) 0.0044(18) 0.0000(18)
C2 0.018(2) 0.016(2) 0.018(2) 0.0052(18) 0.0063(18) 0.0081(18)
C3 0.017(2) 0.015(2) 0.019(2) -0.0004(18) 0.0075(18) 0.0009(18)
C4 0.016(2) 0.018(2) 0.014(2) 0.0008(18) 0.0057(18) -0.0007(18)
C5 0.016(2) 0.023(2) 0.0089(19) 0.0070(17) 0.0053(17) -0.0017(18)
C6 0.017(2) 0.024(3) 0.018(2) 0.0090(19) 0.0046(19) 0.0029(19)
C7 0.020(2) 0.030(3) 0.017(2) 0.012(2) 0.0099(19) 0.012(2)
C8 0.017(2) 0.030(3) 0.036(3) 0.015(2) 0.011(2) 0.012(2)
C9 0.014(2) 0.027(3) 0.026(2) 0.003(2) 0.0074(19) 0.0005(19)
C10 0.016(2) 0.029(3) 0.023(2) 0.008(2) 0.0023(19) 0.001(2)
C11 0.014(2) 0.036(3) 0.036(3) 0.013(2) 0.002(2) 0.001(2)
C12 0.018(2) 0.027(3) 0.023(2) 0.002(2) 0.004(2) 0.003(2)
C13 0.038(3) 0.075(5) 0.034(3) 0.024(3) 0.018(3) 0.012(3)
C14 0.016(2) 0.050(4) 0.027(3) 0.010(3) 0.006(2) -0.006(2)
C15 0.044(4) 0.090(6) 0.032(3) -0.022(3) 0.006(3) -0.005(4)
C16 0.024(2) 0.026(3) 0.029(3) 0.010(2) 0.014(2) 0.009(2)
C17 0.037(3) 0.030(3) 0.040(3) 0.006(2) 0.022(3) 0.009(2)
C18 0.063(4) 0.033(3) 0.063(4) 0.016(3) 0.041(3) 0.030(3)
C19 0.052(4) 0.051(4) 0.105(6) 0.036(4) 0.057(4) 0.028(3)
C20 0.036(3) 0.050(4) 0.095(5) 0.035(4) 0.035(3) 0.019(3)
C21 0.025(3) 0.032(3) 0.065(4) 0.022(3) 0.021(3) 0.011(2)
C22 0.025(2) 0.020(3) 0.022(2) 0.009(2) 0.008(2) 0.004(2)
C23 0.036(3) 0.048(4) 0.026(3) 0.003(2) 0.014(2) 0.002(3)
C24 0.054(4) 0.036(3) 0.026(3) -0.006(2) 0.009(3) 0.011(3)
C25 0.041(3) 0.027(3) 0.031(3) -0.005(2) -0.006(3) 0.005(3)
C26 0.022(2) 0.031(3) 0.030(3) 0.007(2) -0.001(2) 0.003(2)
C27 0.026(3) 0.023(3) 0.031(3) 0.009(2) 0.008(2) 0.007(2)
C28 0.020(2) 0.023(3) 0.022(2) 0.0052(19) 0.0131(19) 0.0079(19)
C29 0.021(2) 0.027(3) 0.030(3) 0.002(2) 0.006(2) 0.002(2)
C30 0.033(3) 0.036(3) 0.035(3) 0.018(2) 0.012(2) 0.017(2)
C31 0.042(3) 0.029(3) 0.045(3) 0.017(3) 0.024(3) 0.015(3)
C32 0.032(3) 0.023(3) 0.034(3) 0.004(2) 0.016(2) -0.002(2)
C33 0.023(2) 0.030(3) 0.021(2) 0.005(2) 0.008(2) 0.008(2)
C34 0.013(2) 0.018(2) 0.024(2) 0.0056(19) 0.0066(19) 0.0008(18)
C35 0.016(2) 0.028(3) 0.027(2) 0.005(2) 0.008(2) 0.002(2)
C36 0.024(2) 0.025(3) 0.032(3) 0.010(2) 0.012(2) 0.009(2)
C37 0.023(2) 0.023(3) 0.044(3) 0.014(2) 0.009(2) 0.007(2)
C38 0.029(3) 0.031(3) 0.019(2) 0.014(2) 0.005(2) 0.008(2)
C39 0.019(2) 0.029(3) 0.019(2) 0.004(2) 0.0044(19) 0.000(2)
C40 0.024(2) 0.021(3) 0.035(3) 0.016(2) 0.018(2) 0.013(2)
C41 0.033(3) 0.031(3) 0.031(3) 0.019(2) 0.017(2) 0.017(2)
C42 0.051(3) 0.046(4) 0.043(3) 0.028(3) 0.035(3) 0.029(3)
C43 0.032(3) 0.048(4) 0.056(4) 0.027(3) 0.027(3) 0.019(3)
C44 0.028(3) 0.029(3) 0.046(3) 0.016(2) 0.016(2) 0.006(2)
C45 0.023(2) 0.020(3) 0.032(3) 0.010(2) 0.013(2) 0.007(2)
C46 0.028(3) 0.020(3) 0.021(2) 0.004(2) 0.009(2) -0.007(2)
C47 0.027(3) 0.038(3) 0.024(3) 0.009(2) 0.008(2) -0.009(2)
C48 0.034(3) 0.068(5) 0.027(3) 0.007(3) 0.004(3) -0.020(3)
C49 0.077(5) 0.050(4) 0.026(3) -0.008(3) 0.020(3) -0.034(4)
C50 0.092(5) 0.025(3) 0.039(3) -0.001(3) 0.033(4) -0.007(3)
C51 0.055(3) 0.024(3) 0.027(3) 0.005(2) 0.020(3) 0.002(3)
C52 0.015(2) 0.021(3) 0.029(3) -0.001(2) 0.008(2) 0.0023(19)
C53 0.039(3) 0.030(3) 0.038(3) 0.004(2) 0.017(2) 0.015(2)
C54 0.056(4) 0.056(4) 0.036(3) 0.011(3) 0.026(3) 0.023(3)
C55 0.056(4) 0.057(4) 0.042(3) -0.004(3) 0.030(3) 0.013(3)
C56 0.069(4) 0.033(3) 0.063(4) 0.001(3) 0.042(4) 0.016(3)
C57 0.044(3) 0.026(3) 0.051(3) 0.009(3) 0.029(3) 0.011(2)
C58 0.021(2) 0.020(3) 0.027(2) 0.008(2) 0.006(2) 0.005(2)
C59 0.031(3) 0.035(3) 0.036(3) 0.014(2) 0.014(2) 0.014(2)
C60 0.040(3) 0.033(3) 0.061(4) 0.023(3) 0.030(3) 0.004(3)
C61 0.063(4) 0.028(3) 0.056(4) 0.030(3) 0.028(3) 0.021(3)
C62 0.044(4) 0.047(4) 0.088(5) 0.041(4) 0.015(4) 0.017(3)
C63 0.025(3) 0.040(4) 0.075(4) 0.026(3) 0.006(3) 0.003(3)
C64 0.016(2) 0.019(2) 0.023(2) 0.0056(19) 0.0049(19) 0.0074(19)
C65 0.020(2) 0.026(3) 0.028(3) 0.004(2) 0.008(2) 0.006(2)
C66 0.019(2) 0.028(3) 0.049(3) 0.005(2) 0.016(2) -0.003(2)
C67 0.024(3) 0.028(3) 0.033(3) 0.000(2) 0.001(2) 0.004(2)
C68 0.023(2) 0.034(3) 0.028(3) -0.001(2) 0.007(2) 0.001(2)
C69 0.018(2) 0.036(3) 0.027(3) 0.010(2) 0.007(2) 0.001(2)
Ru2 0.01538(17) 0.01420(19) 0.01609(17) 0.00363(14) 0.00445(14) 0.00275(14)
Cl2 0.0243(6) 0.0179(6) 0.0248(6) 0.0026(5) 0.0039(5) 0.0005(5)
P4 0.0201(6) 0.0247(7) 0.0195(6) 0.0043(5) 0.0066(5) 0.0065(5)
P5 0.0155(5) 0.0167(6) 0.0177(6) 0.0036(5) 0.0041(5) 0.0022(5)
P6 0.0194(6) 0.0174(6) 0.0211(6) 0.0053(5) 0.0083(5) 0.0054(5)
O5 0.038(2) 0.076(3) 0.054(3) -0.032(3) 0.011(2) -0.010(2)
O6 0.0211(18) 0.060(3) 0.034(2) 0.0023(19) 0.0024(16) -0.0009(18)
O7 0.047(2) 0.029(2) 0.050(2) 0.0127(18) 0.0212(19) 0.0023(18)
O8 0.053(2) 0.034(2) 0.042(2) 0.0121(18) 0.0279(19) 0.0127(18)
C70 0.020(2) 0.020(2) 0.013(2) 0.0053(18) 0.0059(18) 0.0040(19)
C71 0.017(2) 0.019(2) 0.017(2) 0.0041(18) 0.0061(18) 0.0039(18)
C72 0.025(2) 0.009(2) 0.021(2) 0.0065(18) 0.0087(19) 0.0018(18)
C73 0.019(2) 0.015(2) 0.020(2) 0.0052(18) 0.0048(19) 0.0009(18)
C74 0.022(2) 0.017(2) 0.018(2) 0.0051(18) 0.0064(19) 0.0019(19)
C75 0.015(2) 0.021(3) 0.021(2) 0.0066(19) 0.0069(19) 0.0004(19)
C76 0.017(2) 0.033(3) 0.024(2) 0.009(2) 0.008(2) 0.008(2)
C77 0.022(2) 0.032(3) 0.028(3) 0.008(2) 0.010(2) 0.008(2)
C78 0.022(2) 0.020(3) 0.036(3) 0.005(2) 0.009(2) 0.001(2)
C79 0.015(2) 0.023(3) 0.031(3) 0.000(2) 0.004(2) -0.0030(19)
C80 0.015(2) 0.030(3) 0.035(3) 0.011(2) 0.010(2) 0.005(2)
C81 0.024(3) 0.032(3) 0.033(3) 0.007(2) 0.007(2) -0.002(2)
C82 0.023(3) 0.077(5) 0.036(3) 0.000(3) -0.003(2) -0.008(3)
C83 0.021(2) 0.026(3) 0.031(3) 0.006(2) 0.006(2) -0.004(2)
C84 0.073(4) 0.059(4) 0.055(4) 0.016(3) 0.043(4) 0.020(4)
C85 0.032(3) 0.041(3) 0.017(2) 0.005(2) 0.004(2) 0.018(2)
C86 0.059(4) 0.039(3) 0.036(3) 0.015(3) 0.024(3) 0.024(3)
C87 0.078(5) 0.061(5) 0.038(3) 0.009(3) 0.018(3) 0.037(4)
C88 0.052(4) 0.078(5) 0.028(3) 0.013(3) 0.016(3) 0.042(4)
C89 0.036(3) 0.081(5) 0.041(3) 0.010(3) 0.018(3) 0.027(3)
C90 0.024(3) 0.056(4) 0.036(3) 0.005(3) 0.010(2) 0.011(3)
C91 0.022(2) 0.028(3) 0.021(2) 0.002(2) 0.001(2) 0.003(2)
C92 0.032(3) 0.030(3) 0.022(2) 0.003(2) 0.008(2) 0.009(2)
C93 0.022(3) 0.056(4) 0.026(3) 0.002(3) 0.002(2) 0.010(2)
C94 0.029(3) 0.067(4) 0.025(3) -0.007(3) -0.006(2) 0.000(3)
C95 0.045(4) 0.078(5) 0.023(3) -0.007(3) 0.010(3) 0.005(3)
C96 0.031(3) 0.065(4) 0.026(3) 0.001(3) 0.008(2) 0.009(3)
C97 0.032(3) 0.035(3) 0.019(2) 0.012(2) 0.013(2) 0.010(2)
C98 0.037(3) 0.039(3) 0.025(3) 0.012(2) 0.012(2) 0.010(3)
C99 0.051(3) 0.034(3) 0.037(3) 0.008(3) 0.019(3) 0.002(3)
C100 0.061(4) 0.033(3) 0.049(3) 0.018(3) 0.033(3) 0.016(3)
C101 0.055(4) 0.050(4) 0.040(3) 0.025(3) 0.020(3) 0.024(3)
C102 0.037(3) 0.041(3) 0.030(3) 0.018(2) 0.017(2) 0.017(3)
C103 0.011(2) 0.021(2) 0.021(2) 0.0083(19) 0.0044(18) 0.0029(18)
C104 0.019(2) 0.023(3) 0.024(2) 0.006(2) 0.007(2) 0.0017(19)
C105 0.019(2) 0.028(3) 0.022(2) 0.013(2) 0.0037(19) 0.002(2)
C106 0.027(3) 0.030(3) 0.035(3) 0.022(2) 0.010(2) 0.011(2)
C107 0.027(3) 0.020(3) 0.032(3) 0.006(2) 0.011(2) 0.006(2)
C108 0.020(2) 0.020(3) 0.023(2) 0.007(2) 0.009(2) 0.0004(19)
C109 0.020(2) 0.030(3) 0.026(2) 0.017(2) 0.012(2) 0.011(2)
C110 0.036(3) 0.044(3) 0.031(3) 0.016(2) 0.018(2) 0.021(3)
C111 0.057(4) 0.065(4) 0.045(3) 0.031(3) 0.037(3) 0.038(3)
C112 0.036(3) 0.080(5) 0.060(4) 0.048(4) 0.032(3) 0.034(3)
C113 0.021(3) 0.071(4) 0.043(3) 0.032(3) 0.009(3) 0.008(3)
C114 0.023(3) 0.043(3) 0.030(3) 0.017(2) 0.008(2) 0.007(2)
C115 0.028(2) 0.016(2) 0.019(2) 0.0076(19) 0.012(2) -0.0015(19)
C116 0.021(2) 0.030(3) 0.027(3) 0.006(2) 0.008(2) -0.001(2)
C117 0.028(3) 0.051(4) 0.033(3) 0.006(3) 0.005(2) -0.008(3)
C118 0.044(4) 0.054(4) 0.026(3) -0.003(3) 0.006(3) -0.022(3)
C119 0.075(5) 0.023(3) 0.044(3) -0.007(3) 0.026(3) -0.007(3)
C120 0.044(3) 0.023(3) 0.028(3) 0.005(2) 0.014(2) 0.001(2)
C121 0.037(3) 0.020(3) 0.030(3) 0.006(2) 0.017(2) 0.004(2)
C122 0.062(4) 0.058(4) 0.031(3) -0.007(3) 0.018(3) -0.006(3)
C123 0.087(6) 0.070(5) 0.049(4) -0.027(4) 0.027(4) -0.014(4)
C124 0.092(6) 0.061(5) 0.066(5) -0.008(4) 0.057(5) 0.001(4)
C125 0.065(4) 0.058(4) 0.075(5) -0.010(4) 0.053(4) -0.002(4)
C126 0.046(3) 0.044(4) 0.045(3) 0.001(3) 0.024(3) 0.011(3)
C127 0.022(2) 0.022(3) 0.025(2) 0.006(2) 0.006(2) 0.004(2)
C128 0.038(3) 0.025(3) 0.045(3) 0.015(2) 0.022(3) 0.013(2)
C129 0.042(3) 0.039(3) 0.046(3) 0.017(3) 0.024(3) 0.012(3)
C130 0.061(4) 0.021(3) 0.049(3) 0.014(3) 0.018(3) 0.007(3)
C131 0.109(6) 0.040(4) 0.089(5) 0.037(4) 0.069(5) 0.051(4)
C132 0.071(4) 0.049(4) 0.067(4) 0.036(3) 0.051(4) 0.039(3)
C133 0.016(2) 0.023(3) 0.028(3) 0.002(2) 0.009(2) 0.0080(19)
C134 0.025(3) 0.027(3) 0.039(3) 0.017(2) 0.010(2) 0.012(2)
C135 0.026(3) 0.023(3) 0.059(4) 0.008(3) 0.015(3) 0.002(2)
C136 0.022(3) 0.031(3) 0.060(4) -0.008(3) 0.010(3) -0.003(2)
C137 0.032(3) 0.057(4) 0.030(3) -0.007(3) 0.002(2) 0.005(3)
C138 0.029(3) 0.039(3) 0.033(3) 0.010(2) 0.012(2) 0.008(2)
Cl3 0.0389(8) 0.0511(10) 0.0665(10) 0.0261(8) 0.0127(7) 0.0066(7)
Cl4 0.0682(11) 0.0511(11) 0.0799(12) -0.0158(9) -0.0066(10) 0.0285(9)

loop_
_atom_type_symbol
_atom_type_description
_atom_type_scat_dispersion_real
_atom_type_scat_dispersion_imag
_atom_type_scat_source
C C 0.0033 0.0016 'International Tables Vol C Tables 4.2.6.8 and 6.1.1.4'
H H 0.0000 0.0000 'International Tables Vol C Tables 4.2.6.8 and 6.1.1.4'
Cl Cl 0.1484 0.1585 'International Tables Vol C Tables 4.2.6.8 and 6.1.1.4'
O O 0.0106 0.0060 'International Tables Vol C Tables 4.2.6.8 and 6.1.1.4'
P P 0.1023 0.0942 'International Tables Vol C Tables 4.2.6.8 and 6.1.1.4'
Ru Ru -1.2594 0.8363 'International Tables Vol C Tables 4.2.6.8 and 6.1.1.4'

loop_
_geom_angle_atom_site_label_1
_geom_angle_atom_site_label_2
_geom_angle_atom_site_label_3
_geom_angle
_geom_angle_site_symmetry_1
_geom_angle_site_symmetry_3
_geom_angle_publ_flag
P1 Ru1 Cl1 87.68(4) . . ?
P1 Ru1 P2 177.59(4) . . ?
P2 Ru1 Cl1 89.93(4) . . ?
C1 Ru1 Cl1 87.30(12) . . ?
C1 Ru1 P1 86.69(12) . . ?
C1 Ru1 P2 92.87(12) . . ?
C1 Ru1 C4 75.73(17) . . ?
C1 Ru1 C7 149.93(18) . . ?
C1 Ru1 C8 174.30(17) . . ?
C4 Ru1 Cl1 162.89(12) . . ?
C4 Ru1 P1 93.43(12) . . ?
C4 Ru1 P2 88.76(12) . . ?
C4 Ru1 C8 109.91(16) . . ?
C7 Ru1 Cl1 122.69(13) . . ?
C7 Ru1 P1 92.08(12) . . ?
C7 Ru1 P2 89.48(12) . . ?
C7 Ru1 C4 74.36(17) . . ?
C7 Ru1 C8 35.61(17) . . ?
C8 Ru1 Cl1 87.10(12) . . ?
C8 Ru1 P1 92.02(13) . . ?
C8 Ru1 P2 88.18(13) . . ?
C16 P1 Ru1 110.00(15) . . ?
C16 P1 C22 101.0(2) . . ?
C16 P1 C28 105.4(2) . . ?
C22 P1 Ru1 119.80(16) . . ?
C28 P1 Ru1 117.90(14) . . ?
C28 P1 C22 100.6(2) . . ?
C34 P2 Ru1 119.09(15) . . ?
C40 P2 Ru1 117.00(15) . . ?
C40 P2 C34 99.5(2) . . ?
C46 P2 Ru1 111.92(15) . . ?
C46 P2 C34 101.7(2) . . ?
C46 P2 C40 105.6(2) . . ?
C2 P3 C52 108.4(2) . . ?
C2 P3 C58 113.2(2) . . ?
C58 P3 C52 108.5(2) . . ?
C64 P3 C2 107.7(2) . . ?
C64 P3 C52 111.2(2) . . ?
C64 P3 C58 107.9(2) . . ?
C12 O2 C13 116.4(4) . . ?
C14 O4 C15 117.5(5) . . ?
C2 C1 Ru1 119.4(3) . . ?
C1 C2 P3 123.1(3) . . ?
C1 C2 C3 113.4(4) . . ?
C3 C2 P3 123.5(3) . . ?
C4 C3 C2 113.2(4) . . ?
C3 C4 Ru1 118.2(3) . . ?
C3 C4 C5 124.1(4) . . ?
C5 C4 Ru1 117.8(3) . . ?
C4 C5 C9 134.2(4) . . ?
C6 C5 C4 113.9(4) . . ?
C6 C5 C9 112.0(4) . . ?
C5 C6 C7 112.6(4) . . ?
C5 C6 C11 112.8(4) . . ?
C7 C6 C11 134.5(4) . . ?
C6 C7 Ru1 121.4(3) . . ?
C8 C7 Ru1 83.8(3) . . ?
C8 C7 C6 154.4(4) . . ?
C7 C8 Ru1 60.5(2) . . ?
C5 C9 C10 104.0(4) . . ?
C9 C10 C11 106.8(3) . . ?
C12 C10 C9 111.3(4) . . ?
C12 C10 C11 109.1(4) . . ?
C12 C10 C14 106.6(4) . . ?
C14 C10 C9 111.6(4) . . ?
C14 C10 C11 111.5(4) . . ?
C6 C11 C10 103.0(4) . . ?
O1 C12 O2 123.6(5) . . ?
O1 C12 C10 125.0(4) . . ?
O2 C12 C10 111.4(4) . . ?
O3 C14 O4 125.0(5) . . ?
O3 C14 C10 125.9(5) . . ?
O4 C14 C10 109.1(4) . . ?
C17 C16 P1 118.3(4) . . ?
C21 C16 P1 122.9(4) . . ?
C21 C16 C17 118.1(4) . . ?
C18 C17 C16 120.5(5) . . ?
C19 C18 C17 120.3(5) . . ?
C18 C19 C20 120.3(5) . . ?
C19 C20 C21 119.8(6) . . ?
C16 C21 C20 120.8(5) . . ?
C23 C22 P1 119.3(4) . . ?
C27 C22 P1 122.2(4) . . ?
C27 C22 C23 118.3(4) . . ?
C24 C23 C22 121.0(5) . . ?
C25 C24 C23 120.1(5) . . ?
C26 C25 C24 120.7(5) . . ?
C25 C26 C27 120.4(5) . . ?
C22 C27 C26 119.5(5) . . ?
C29 C28 P1 121.6(3) . . ?
C29 C28 C33 117.2(4) . . ?
C33 C28 P1 121.2(3) . . ?
C30 C29 C28 121.3(4) . . ?
C31 C30 C29 120.1(5) . . ?
C32 C31 C30 119.9(5) . . ?
C31 C32 C33 120.0(5) . . ?
C32 C33 C28 121.3(4) . . ?
C35 C34 P2 122.1(4) . . ?
C35 C34 C39 118.1(4) . . ?
C39 C34 P2 119.8(3) . . ?
C34 C35 C36 120.5(4) . . ?
C37 C36 C35 120.3(5) . . ?
C38 C37 C36 120.1(5) . . ?
C37 C38 C39 119.7(4) . . ?
C38 C39 C34 121.2(4) . . ?
C41 C40 P2 123.5(4) . . ?
C45 C40 P2 117.9(3) . . ?
C45 C40 C41 118.3(4) . . ?
C40 C41 C42 120.6(5) . . ?
C43 C42 C41 119.7(5) . . ?
C44 C43 C42 120.0(5) . . ?
C43 C44 C45 120.5(5) . . ?
C44 C45 C40 120.8(5) . . ?
C47 C46 P2 120.0(4) . . ?
C47 C46 C51 118.2(4) . . ?
C51 C46 P2 121.4(4) . . ?
C46 C47 C48 119.9(5) . . ?
C49 C48 C47 120.5(6) . . ?
C48 C49 C50 119.7(5) . . ?
C51 C50 C49 120.3(6) . . ?
C50 C51 C46 121.4(6) . . ?
C53 C52 P3 118.4(3) . . ?
C53 C52 C57 120.5(5) . . ?
C57 C52 P3 121.0(4) . . ?
C52 C53 C54 120.1(5) . . ?
C55 C54 C53 118.8(6) . . ?
C54 C55 C56 121.0(5) . . ?
C55 C56 C57 120.3(5) . . ?
C52 C57 C56 119.2(5) . . ?
C59 C58 P3 122.6(3) . . ?
C59 C58 C63 119.0(5) . . ?
C63 C58 P3 118.2(4) . . ?
C58 C59 C60 120.1(5) . . ?
C61 C60 C59 121.1(5) . . ?
C60 C61 C62 118.5(5) . . ?
C63 C62 C61 120.9(5) . . ?
C62 C63 C58 120.5(5) . . ?
C65 C64 P3 122.0(3) . . ?
C65 C64 C69 119.8(4) . . ?
C69 C64 P3 118.0(4) . . ?
C64 C65 C66 119.7(4) . . ?
C67 C66 C65 119.9(5) . . ?
C68 C67 C66 120.3(5) . . ?
C67 C68 C69 120.4(5) . . ?
C68 C69 C64 119.8(5) . . ?
P4 Ru2 Cl2 86.67(4) . . ?
P5 Ru2 Cl2 90.54(4) . . ?
P5 Ru2 P4 176.41(4) . . ?
C70 Ru2 Cl2 86.87(13) . . ?
C70 Ru2 P4 89.60(12) . . ?
C70 Ru2 P5 87.99(12) . . ?
C70 Ru2 C73 76.26(17) . . ?
C70 Ru2 C76 150.57(19) . . ?
C70 Ru2 C77 173.02(18) . . ?
C73 Ru2 Cl2 162.91(12) . . ?
C73 Ru2 P4 90.51(12) . . ?
C73 Ru2 P5 91.50(12) . . ?
C73 Ru2 C77 109.54(17) . . ?
C76 Ru2 Cl2 122.53(14) . . ?
C76 Ru2 P4 93.35(13) . . ?
C76 Ru2 P5 90.06(13) . . ?
C76 Ru2 C73 74.44(18) . . ?
C76 Ru2 C77 35.12(17) . . ?
C77 Ru2 Cl2 87.48(12) . . ?
C77 Ru2 P4 94.16(13) . . ?
C77 Ru2 P5 87.98(13) . . ?
C85 P4 Ru2 112.60(16) . . ?
C85 P4 C91 100.1(2) . . ?
C85 P4 C97 103.8(2) . . ?
C91 P4 Ru2 119.85(17) . . ?
C97 P4 Ru2 117.71(15) . . ?
C97 P4 C91 100.2(2) . . ?
C103 P5 Ru2 119.67(14) . . ?
C109 P5 Ru2 116.00(15) . . ?
C109 P5 C103 99.4(2) . . ?
C115 P5 Ru2 110.73(15) . . ?
C115 P5 C103 101.5(2) . . ?
C115 P5 C109 107.9(2) . . ?
C71 P6 C121 113.8(2) . . ?
C71 P6 C127 111.0(2) . . ?
C71 P6 C133 108.7(2) . . ?
C127 P6 C121 105.1(2) . . ?
C133 P6 C121 107.8(2) . . ?
C133 P6 C127 110.4(2) . . ?
C81 O6 C82 117.4(4) . . ?
C83 O8 C84 117.0(4) . . ?
C71 C70 Ru2 119.9(3) . . ?
C70 C71 P6 122.3(3) . . ?
C70 C71 C72 112.6(4) . . ?
C72 C71 P6 125.1(3) . . ?
C73 C72 C71 114.3(4) . . ?
C72 C73 Ru2 116.9(3) . . ?
C72 C73 C74 125.4(4) . . ?
C74 C73 Ru2 117.7(3) . . ?
C73 C74 C78 136.2(4) . . ?
C75 C74 C73 112.7(4) . . ?
C75 C74 C78 111.1(4) . . ?
C74 C75 C80 111.3(4) . . ?
C76 C75 C74 114.0(4) . . ?
C76 C75 C80 134.6(4) . . ?
C75 C76 Ru2 121.2(3) . . ?
C77 C76 Ru2 83.8(3) . . ?
C77 C76 C75 154.9(4) . . ?
C76 C77 Ru2 61.1(3) . . ?
C74 C78 C79 103.0(4) . . ?
C80 C79 C78 105.2(4) . . ?
C81 C79 C78 112.2(4) . . ?
C81 C79 C80 109.1(4) . . ?
C81 C79 C83 107.7(4) . . ?
C83 C79 C78 109.0(4) . . ?
C83 C79 C80 113.9(4) . . ?
C75 C80 C79 101.7(4) . . ?
O5 C81 O6 124.2(5) . . ?
O5 C81 C79 126.1(5) . . ?
O6 C81 C79 109.6(4) . . ?
O7 C83 O8 125.0(5) . . ?
O7 C83 C79 122.0(5) . . ?
O8 C83 C79 113.0(4) . . ?
C86 C85 P4 117.2(4) . . ?
C86 C85 C90 119.2(5) . . ?
C90 C85 P4 123.6(4) . . ?
C85 C86 C87 119.8(6) . . ?
C88 C87 C86 119.7(6) . . ?
C87 C88 C89 121.4(6) . . ?
C88 C89 C90 119.8(6) . . ?
C89 C90 C85 120.0(6) . . ?
C92 C91 P4 122.4(4) . . ?
C96 C91 P4 118.3(4) . . ?
C96 C91 C92 119.0(4) . . ?
C93 C92 C91 120.8(5) . . ?
C94 C93 C92 119.5(5) . . ?
C95 C94 C93 120.4(5) . . ?
C94 C95 C96 120.0(5) . . ?
C91 C96 C95 120.3(5) . . ?
C98 C97 P4 120.7(4) . . ?
C98 C97 C102 117.5(5) . . ?
C102 C97 P4 121.8(4) . . ?
C99 C98 C97 121.6(5) . . ?
C100 C99 C98 120.0(5) . . ?
C99 C100 C101 119.7(6) . . ?
C100 C101 C102 120.4(5) . . ?
C101 C102 C97 120.7(5) . . ?
C104 C103 P5 118.2(3) . . ?
C108 C103 P5 123.0(3) . . ?
C108 C103 C104 118.9(4) . . ?
C105 C104 C103 120.4(4) . . ?
C104 C105 C106 119.9(4) . . ?
C107 C106 C105 119.7(4) . . ?
C106 C107 C108 120.7(4) . . ?
C107 C108 C103 120.2(4) . . ?
C110 C109 P5 125.4(4) . . ?
C114 C109 P5 115.4(4) . . ?
C114 C109 C110 119.1(4) . . ?
C111 C110 C109 119.9(5) . . ?
C112 C111 C110 121.1(5) . . ?
C113 C112 C111 119.2(5) . . ?
C112 C113 C114 120.7(6) . . ?
C109 C114 C113 120.0(5) . . ?
C116 C115 P5 119.6(3) . . ?
C116 C115 C120 117.7(4) . . ?
C120 C115 P5 122.3(4) . . ?
C117 C116 C115 122.0(5) . . ?
C116 C117 C118 119.6(5) . . ?
C119 C118 C117 119.9(5) . . ?
C118 C119 C120 120.8(6) . . ?
C115 C120 C119 120.0(5) . . ?
C122 C121 P6 119.2(4) . . ?
C122 C121 C126 119.4(5) . . ?
C126 C121 P6 120.7(4) . . ?
C121 C122 C123 118.6(6) . . ?
C124 C123 C122 120.0(6) . . ?
C125 C124 C123 120.8(6) . . ?
C124 C125 C126 120.1(6) . . ?
C125 C126 C121 121.0(6) . . ?
C128 C127 P6 121.9(4) . . ?
C128 C127 C132 118.4(5) . . ?
C132 C127 P6 119.7(4) . . ?
C129 C128 C127 120.0(5) . . ?
C130 C129 C128 120.6(5) . . ?
C129 C130 C131 120.4(6) . . ?
C130 C131 C132 119.7(5) . . ?
C131 C132 C127 120.8(6) . . ?
C134 C133 P6 120.6(4) . . ?
C134 C133 C138 120.0(5) . . ?
C138 C133 P6 119.4(4) . . ?
C135 C134 C133 120.9(5) . . ?
C136 C135 C134 119.2(5) . . ?
C135 C136 C137 121.2(5) . . ?
C136 C137 C138 120.0(5) . . ?
C133 C138 C137 118.6(5) . . ?

loop_
_geom_bond_atom_site_label_1
_geom_bond_atom_site_label_2
_geom_bond_distance
_geom_bond_site_symmetry_2
_geom_bond_publ_flag
Ru1 Cl1 2.5163(11) . ?
Ru1 P1 2.4251(12) . ?
Ru1 P2 2.4288(12) . ?
Ru1 C1 2.012(4) . ?
Ru1 C4 2.068(4) . ?
Ru1 C7 2.028(4) . ?
Ru1 C8 2.316(4) . ?
P1 C16 1.827(4) . ?
P1 C22 1.839(4) . ?
P1 C28 1.836(5) . ?
P2 C34 1.844(5) . ?
P2 C40 1.830(4) . ?
P2 C46 1.830(4) . ?
P3 C2 1.782(4) . ?
P3 C52 1.804(5) . ?
P3 C58 1.802(5) . ?
P3 C64 1.781(4) . ?
O1 C12 1.195(5) . ?
O2 C12 1.322(5) . ?
O2 C13 1.468(6) . ?
O3 C14 1.176(6) . ?
O4 C14 1.331(7) . ?
O4 C15 1.453(6) . ?
C1 C2 1.388(6) . ?
C2 C3 1.412(6) . ?
C3 C4 1.373(6) . ?
C4 C5 1.412(6) . ?
C5 C6 1.375(6) . ?
C5 C9 1.498(6) . ?
C6 C7 1.378(6) . ?
C6 C11 1.503(6) . ?
C7 C8 1.356(6) . ?
C9 C10 1.565(6) . ?
C10 C11 1.572(7) . ?
C10 C12 1.515(7) . ?
C10 C14 1.533(6) . ?
C16 C17 1.400(7) . ?
C16 C21 1.380(7) . ?
C17 C18 1.377(7) . ?
C18 C19 1.356(8) . ?
C19 C20 1.379(8) . ?
C20 C21 1.380(7) . ?
C22 C23 1.394(7) . ?
C22 C27 1.390(6) . ?
C23 C24 1.376(7) . ?
C24 C25 1.371(8) . ?
C25 C26 1.347(7) . ?
C26 C27 1.413(6) . ?
C28 C29 1.388(6) . ?
C28 C33 1.399(6) . ?
C29 C30 1.387(7) . ?
C30 C31 1.376(7) . ?
C31 C32 1.370(7) . ?
C32 C33 1.387(7) . ?
C34 C35 1.389(6) . ?
C34 C39 1.401(6) . ?
C35 C36 1.395(7) . ?
C36 C37 1.379(7) . ?
C37 C38 1.376(7) . ?
C38 C39 1.389(7) . ?
C40 C41 1.397(6) . ?
C40 C45 1.391(6) . ?
C41 C42 1.398(7) . ?
C42 C43 1.379(8) . ?
C43 C44 1.377(7) . ?
C44 C45 1.381(6) . ?
C46 C47 1.387(7) . ?
C46 C51 1.393(7) . ?
C47 C48 1.404(7) . ?
C48 C49 1.364(9) . ?
C49 C50 1.380(9) . ?
C50 C51 1.367(7) . ?
C52 C53 1.376(7) . ?
C52 C57 1.380(7) . ?
C53 C54 1.402(7) . ?
C54 C55 1.369(8) . ?
C55 C56 1.374(9) . ?
C56 C57 1.386(8) . ?
C58 C59 1.373(7) . ?
C58 C63 1.377(7) . ?
C59 C60 1.390(7) . ?
C60 C61 1.358(8) . ?
C61 C62 1.386(8) . ?
C62 C63 1.369(8) . ?
C64 C65 1.383(6) . ?
C64 C69 1.401(6) . ?
C65 C66 1.392(6) . ?
C66 C67 1.389(7) . ?
C67 C68 1.372(7) . ?
C68 C69 1.379(6) . ?
Ru2 Cl2 2.5015(11) . ?
Ru2 P4 2.4308(12) . ?
Ru2 P5 2.4057(12) . ?
Ru2 C70 1.997(4) . ?
Ru2 C73 2.082(4) . ?
Ru2 C76 2.030(4) . ?
Ru2 C77 2.306(5) . ?
P4 C85 1.825(5) . ?
P4 C91 1.840(4) . ?
P4 C97 1.840(5) . ?
P5 C103 1.852(5) . ?
P5 C109 1.846(4) . ?
P5 C115 1.828(4) . ?
P6 C71 1.783(4) . ?
P6 C121 1.801(5) . ?
P6 C127 1.795(5) . ?
P6 C133 1.795(4) . ?
O5 C81 1.177(6) . ?
O6 C81 1.331(6) . ?
O6 C82 1.442(6) . ?
O7 C83 1.203(6) . ?
O8 C83 1.316(6) . ?
O8 C84 1.462(7) . ?
C70 C71 1.400(6) . ?
C71 C72 1.416(6) . ?
C72 C73 1.374(6) . ?
C73 C74 1.418(6) . ?
C74 C75 1.385(6) . ?
C74 C78 1.502(6) . ?
C75 C76 1.363(6) . ?
C75 C80 1.517(6) . ?
C76 C77 1.334(7) . ?
C78 C79 1.563(6) . ?
C79 C80 1.559(7) . ?
C79 C81 1.524(6) . ?
C79 C83 1.532(7) . ?
C85 C86 1.384(7) . ?
C85 C90 1.408(8) . ?
C86 C87 1.404(8) . ?
C87 C88 1.366(9) . ?
C88 C89 1.370(9) . ?
C89 C90 1.381(7) . ?
C91 C92 1.384(7) . ?
C91 C96 1.379(7) . ?
C92 C93 1.381(6) . ?
C93 C94 1.377(7) . ?
C94 C95 1.372(8) . ?
C95 C96 1.386(7) . ?
C97 C98 1.385(7) . ?
C97 C102 1.398(7) . ?
C98 C99 1.385(7) . ?
C99 C100 1.368(8) . ?
C100 C101 1.379(8) . ?
C101 C102 1.383(8) . ?
C103 C104 1.407(6) . ?
C103 C108 1.389(6) . ?
C104 C105 1.382(6) . ?
C105 C106 1.398(7) . ?
C106 C107 1.376(7) . ?
C107 C108 1.389(6) . ?
C109 C110 1.390(7) . ?
C109 C114 1.388(7) . ?
C110 C111 1.386(7) . ?
C111 C112 1.375(9) . ?
C112 C113 1.374(8) . ?
C113 C114 1.393(7) . ?
C115 C116 1.388(6) . ?
C115 C120 1.393(7) . ?
C116 C117 1.375(7) . ?
C117 C118 1.377(8) . ?
C118 C119 1.362(9) . ?
C119 C120 1.395(7) . ?
C121 C122 1.377(7) . ?
C121 C126 1.382(7) . ?
C122 C123 1.398(9) . ?
C123 C124 1.387(10) . ?
C124 C125 1.325(9) . ?
C125 C126 1.374(8) . ?
C127 C128 1.380(7) . ?
C127 C132 1.386(7) . ?
C128 C129 1.374(7) . ?
C129 C130 1.352(7) . ?
C130 C131 1.364(8) . ?
C131 C132 1.366(8) . ?
C133 C134 1.381(7) . ?
C133 C138 1.387(7) . ?
C134 C135 1.376(7) . ?
C135 C136 1.363(8) . ?
C136 C137 1.376(8) . ?
C137 C138 1.395(7) . ?
